data_7124729
loop_
_publ_author_name
'Hellou, Nora'
'Jahier-Diallo, Claire'
'Basl\'e, Olivier'
'Srebro-Hooper, Monika'
'Toupet, Lo\"ic'
'Roisnel, Thierry'
'Caytan, Elsa'
'Roussel, Christian'
'Vanthuyne, Nicolas'
'Autschbach, Jochen'
'Mauduit, Marc'
'Crassous, Jeanne'

_publ_section_title
;
 Electronic and chiroptical properties of chiral cycloiridiated complexes
 bearing helicenic NHC ligands.
;
_journal_issue 59
_journal_name_full 'Chemical communications (Cambridge, England)'
_journal_page_first 9243
_journal_page_last 9246
_journal_paper_doi 10.1039/c6cc04257k
_journal_volume 52
_journal_year 2016
_chemical_formula_sum 'C35 H36 Br Cl4 Ir N2'
_chemical_formula_weight 898.57
_space_group_crystal_system monoclinic
_space_group_IT_number 14
_space_group_name_Hall '-P 2yn'
_space_group_name_H-M_alt 'P 1 21/n 1'
_atom_sites_solution_hydrogens geom
_audit_block_doi 10.5517/cc13hqt4
_audit_creation_method SHELXL-2014/6
_audit_update_record
;
2014-10-07 deposited with the CCDC.
2016-06-22 downloaded from the CCDC.
;
_cell_angle_alpha 90
_cell_angle_beta 96.5290(10)
_cell_angle_gamma 90
_cell_formula_units_Z 4
_cell_length_a 11.51870(10)
_cell_length_b 12.8279(2)
_cell_length_c 23.1283(3)
_cell_measurement_reflns_used 15227
_cell_measurement_temperature 140(2)
_cell_measurement_theta_max 27.5
_cell_measurement_theta_min 3.03
_cell_volume 3395.29(8)
_computing_cell_refinement 'CrysAlis RED, Oxford Diffraction Ltd.,Version 1.171.35.11'
_computing_data_collection 'CrysAlis CCD, Oxford Diffraction Ltd.,Version 1.171.35.11'
_computing_data_reduction 'CrysAlis RED, Oxford Diffraction Ltd.,Version 1.171.35.11'
_computing_molecular_graphics 'MERCURY 3.3(CCDC, 2014)'
_computing_publication_material 'WINGX (Farrugia, 1999)'
_computing_structure_refinement 'SHELXL-2014/6 (Sheldrick, 2014)'
_computing_structure_solution 'SIR-97_(Altomare & al., 1999)'
_diffrn_ambient_temperature 140(2)
_diffrn_detector_area_resol_mean 16.1852
_diffrn_measured_fraction_theta_full 0.999
_diffrn_measured_fraction_theta_max 0.999
_diffrn_measurement_device_type 'CCD Saphire 3 Xcalibur'
_diffrn_measurement_method 'omega scan'
_diffrn_radiation_type MoK\a
_diffrn_radiation_wavelength 0.71073
_diffrn_reflns_av_R_equivalents 0.0659
_diffrn_reflns_av_unetI/netI 0.0622
_diffrn_reflns_Laue_measured_fraction_full 0.999
_diffrn_reflns_Laue_measured_fraction_max 0.999
_diffrn_reflns_limit_h_max 14
_diffrn_reflns_limit_h_min -14
_diffrn_reflns_limit_k_max 16
_diffrn_reflns_limit_k_min -15
_diffrn_reflns_limit_l_max 29
_diffrn_reflns_limit_l_min -29
_diffrn_reflns_number 26738
_diffrn_reflns_point_group_measured_fraction_full 0.999
_diffrn_reflns_point_group_measured_fraction_max 0.999
_diffrn_reflns_theta_full 25.242
_diffrn_reflns_theta_max 26.998
_diffrn_reflns_theta_min 3.027
_exptl_absorpt_coefficient_mu 5.452
_exptl_absorpt_correction_T_max 0.75595
_exptl_absorpt_correction_T_min 0.46020
_exptl_absorpt_correction_type analytical
_exptl_absorpt_process_details 'Alcock(1970) crystallographic computing,p271'
_exptl_crystal_colour yellow
_exptl_crystal_density_diffrn 1.758
_exptl_crystal_description plate
_exptl_crystal_F_000 1760
_exptl_crystal_size_max 0.210
_exptl_crystal_size_mid 0.150
_exptl_crystal_size_min 0.057
_refine_diff_density_max 2.100
_refine_diff_density_min -1.515
_refine_diff_density_rms 0.167
_refine_ls_extinction_method none
_refine_ls_goodness_of_fit_ref 1.110
_refine_ls_hydrogen_treatment constr
_refine_ls_matrix_type full
_refine_ls_number_parameters 393
_refine_ls_number_reflns 7396
_refine_ls_number_restraints 0
_refine_ls_restrained_S_all 1.110
_refine_ls_R_factor_all 0.0471
_refine_ls_R_factor_gt 0.0375
_refine_ls_shift/su_max 0.000
_refine_ls_shift/su_mean 0.000
_refine_ls_structure_factor_coef Fsqd
_refine_ls_weighting_details 'w=1/[\s^2^(Fo^2^)+(0.0404P)^2^+2.0046P] where P=(Fo^2^+2Fc^2^)/3'
_refine_ls_weighting_scheme calc
_refine_ls_wR_factor_gt 0.0941
_refine_ls_wR_factor_ref 0.1030
_reflns_Friedel_coverage 0.000
_reflns_number_gt 6314
_reflns_number_total 7396
_reflns_threshold_expression 'I > 2\s(I)'
_cod_data_source_file c6cc04257k2.cif
_cod_data_source_block shelx
_cod_original_sg_symbol_H-M 'P 21/n'
_cod_database_code 7124729
_shelx_space_group_comment
;
The symmetry employed for this shelxl refinement is uniquely defined
by the following loop, which should always be used as a source of
symmetry information in preference to the above space-group names.
They are only intended as comments.
;
_shelxl_version_number 2014/6

loop_
_space_group_symop_operation_xyz
'x, y, z'
'-x+1/2, y+1/2, -z+1/2'
'-x, -y, -z'
'x-1/2, -y-1/2, z-1/2'

loop_
_atom_site_label
_atom_site_type_symbol
_atom_site_fract_x
_atom_site_fract_y
_atom_site_fract_z
_atom_site_U_iso_or_equiv
_atom_site_adp_type
_atom_site_occupancy
_atom_site_site_symmetry_order
_atom_site_calc_flag
_atom_site_refinement_flags_posn
_atom_site_refinement_flags_adp
Cl1 Cl 0.2461(3) 0.01050(18) 0.46569(9) 0.0809(7) Uani 1 1 d . .
Cl2 Cl 0.2599(2) -0.21378(18) 0.47332(10) 0.0800(7) Uani 1 1 d . .
C41 C 0.2257(7) -0.1075(6) 0.4290(3) 0.0515(19) Uani 1 1 d . .
H41A H 0.1431 -0.1129 0.4119 0.062 Uiso 1 1 calc R U
H41B H 0.2749 -0.1087 0.3966 0.062 Uiso 1 1 calc R U
Cl3 Cl -0.4417(2) 0.20763(19) 0.37573(13) 0.0878(8) Uani 1 1 d . .
Cl4 Cl -0.4345(2) -0.01671(18) 0.38710(13) 0.0943(9) Uani 1 1 d . .
C42 C -0.5088(8) 0.0979(6) 0.3959(6) 0.094(4) Uani 1 1 d . .
H42A H -0.5867 0.0932 0.3730 0.113 Uiso 1 1 calc R U
H42B H -0.5213 0.1045 0.4374 0.113 Uiso 1 1 calc R U
Ir1 Ir 0.03111(2) 0.08630(2) 0.27541(2) 0.01570(8) Uani 1 1 d . .
Br1 Br 0.24399(5) 0.02729(5) 0.28277(3) 0.03149(15) Uani 1 1 d . .
N1 N -0.0086(4) 0.1309(3) 0.39861(17) 0.0178(9) Uani 1 1 d . .
N2 N 0.1322(4) 0.2269(3) 0.37605(19) 0.0240(10) Uani 1 1 d . .
C1 C 0.0015(5) 0.0758(4) 0.1777(2) 0.0230(12) Uani 1 1 d . .
C2 C 0.0334(4) 0.1836(4) 0.1940(2) 0.0204(11) Uani 1 1 d . .
C3 C -0.0506(5) 0.2232(4) 0.2274(2) 0.0250(12) Uani 1 1 d . .
C4 C -0.1349(5) 0.1414(5) 0.2351(2) 0.0306(13) Uani 1 1 d . .
C5 C -0.1040(5) 0.0516(5) 0.2019(2) 0.0287(13) Uani 1 1 d . .
C6 C 0.0643(6) 0.0088(5) 0.1402(2) 0.0395(15) Uani 1 1 d . .
H6A H 0.1479 0.0093 0.1541 0.059 Uiso 1 1 calc R U
H6B H 0.0525 0.0351 0.1001 0.059 Uiso 1 1 calc R U
H6C H 0.0343 -0.0626 0.1412 0.059 Uiso 1 1 calc R U
C7 C 0.1339(5) 0.2386(5) 0.1729(3) 0.0375(15) Uani 1 1 d . .
H7A H 0.2014 0.1917 0.1753 0.056 Uiso 1 1 calc R U
H7B H 0.1536 0.3002 0.1972 0.056 Uiso 1 1 calc R U
H7C H 0.1131 0.2603 0.1325 0.056 Uiso 1 1 calc R U
C8 C -0.0563(6) 0.3329(5) 0.2504(3) 0.0482(19) Uani 1 1 d . .
H8A H -0.0735 0.3308 0.2909 0.072 Uiso 1 1 calc R U
H8B H -0.1180 0.3716 0.2268 0.072 Uiso 1 1 calc R U
H8C H 0.0189 0.3676 0.2485 0.072 Uiso 1 1 calc R U
C9 C -0.2460(5) 0.1568(6) 0.2613(3) 0.054(2) Uani 1 1 d . .
H9A H -0.2322 0.2038 0.2948 0.081 Uiso 1 1 calc R U
H9B H -0.2741 0.0895 0.2741 0.081 Uiso 1 1 calc R U
H9C H -0.3049 0.1874 0.2323 0.081 Uiso 1 1 calc R U
C10 C -0.1718(6) -0.0462(6) 0.1932(3) 0.0512(19) Uani 1 1 d . .
H10A H -0.2063 -0.0633 0.2289 0.077 Uiso 1 1 calc R U
H10B H -0.1200 -0.1029 0.1840 0.077 Uiso 1 1 calc R U
H10C H -0.2342 -0.0372 0.1611 0.077 Uiso 1 1 calc R U
C11 C -0.0053(4) -0.0462(4) 0.3193(2) 0.0191(10) Uani 1 1 d . .
C12 C 0.0292(4) -0.1432(4) 0.3017(2) 0.0184(10) Uani 1 1 d . .
H12 H 0.0760 -0.1467 0.2705 0.022 Uiso 1 1 calc R U
C13 C -0.0015(4) -0.2372(4) 0.3277(2) 0.0211(11) Uani 1 1 d . .
C14 C 0.0495(5) -0.3347(4) 0.3120(2) 0.0265(12) Uani 1 1 d . .
H14 H 0.0960 -0.3367 0.2806 0.032 Uiso 1 1 calc R U
C15 C 0.0319(5) -0.4223(4) 0.3411(3) 0.0279(13) Uani 1 1 d . .
H15 H 0.0732 -0.4839 0.3332 0.033 Uiso 1 1 calc R U
C16 C -0.0485(5) -0.4248(4) 0.3841(3) 0.0266(13) Uani 1 1 d . .
C17 C -0.0650(5) -0.5195(4) 0.4150(3) 0.0330(14) Uani 1 1 d . .
H17 H -0.0194 -0.5789 0.4078 0.040 Uiso 1 1 calc R U
C18 C -0.1428(6) -0.5267(4) 0.4537(3) 0.0381(16) Uani 1 1 d . .
H18 H -0.1452 -0.5879 0.4766 0.046 Uiso 1 1 calc R U
C19 C -0.2219(6) -0.4438(5) 0.4608(2) 0.0320(14) Uani 1 1 d . .
C20 C -0.3136(6) -0.4532(5) 0.4960(3) 0.0384(16) Uani 1 1 d . .
H20 H -0.3188 -0.5145 0.5185 0.046 Uiso 1 1 calc R U
C21 C -0.3953(6) -0.3764(5) 0.4985(3) 0.0401(16) Uani 1 1 d . .
H21 H -0.4541 -0.3830 0.5240 0.048 Uiso 1 1 calc R U
C22 C -0.3912(5) -0.2883(5) 0.4633(2) 0.0322(14) Uani 1 1 d . .
H22 H -0.4514 -0.2376 0.4625 0.039 Uiso 1 1 calc R U
C23 C -0.3020(5) -0.2743(4) 0.4301(2) 0.0259(12) Uani 1 1 d . .
H23 H -0.3010 -0.2133 0.4069 0.031 Uiso 1 1 calc R U
C24 C -0.2109(5) -0.3479(4) 0.4292(2) 0.0264(12) Uani 1 1 d . .
C25 C -0.1129(5) -0.3348(4) 0.3952(2) 0.0225(11) Uani 1 1 d . .
C26 C -0.0786(4) -0.2371(4) 0.3716(2) 0.0178(10) Uani 1 1 d . .
C27 C -0.1059(4) -0.1371(4) 0.3924(2) 0.0186(10) Uani 1 1 d . .
H27 H -0.1501 -0.1328 0.4246 0.022 Uiso 1 1 calc R U
C28 C -0.0710(4) -0.0458(4) 0.3680(2) 0.0183(10) Uani 1 1 d . .
C29 C -0.1049(5) 0.0562(4) 0.3936(2) 0.0215(11) Uani 1 1 d . .
H29A H -0.1722 0.0861 0.3686 0.026 Uiso 1 1 calc R U
H29B H -0.1296 0.0435 0.4326 0.026 Uiso 1 1 calc R U
C30 C 0.0550(4) 0.1515(4) 0.3543(2) 0.0195(11) Uani 1 1 d . .
C31 C 0.0267(5) 0.1919(4) 0.4466(2) 0.0266(12) Uani 1 1 d . .
H31 H -0.0054 0.1916 0.4826 0.032 Uiso 1 1 calc R U
C32 C 0.1144(5) 0.2512(4) 0.4327(2) 0.0290(13) Uani 1 1 d . .
H32 H 0.1569 0.3009 0.4571 0.035 Uiso 1 1 calc R U
C33 C 0.2189(5) 0.2778(4) 0.3445(3) 0.0321(13) Uani 1 1 d . .
H33A H 0.2628 0.3286 0.3699 0.048 Uiso 1 1 calc R U
H33B H 0.2726 0.2254 0.3319 0.048 Uiso 1 1 calc R U
H33C H 0.1794 0.3137 0.3103 0.048 Uiso 1 1 calc R U

loop_
_atom_site_aniso_label
_atom_site_aniso_U_11
_atom_site_aniso_U_22
_atom_site_aniso_U_33
_atom_site_aniso_U_23
_atom_site_aniso_U_13
_atom_site_aniso_U_12
Cl1 0.143(2) 0.0595(14) 0.0454(11) -0.0008(9) 0.0347(13) 0.0190(14)
Cl2 0.1134(19) 0.0596(14) 0.0761(15) 0.0243(11) 0.0503(14) 0.0189(13)
C41 0.063(5) 0.059(5) 0.033(4) 0.001(3) 0.006(4) 0.018(4)
Cl3 0.0686(15) 0.0580(14) 0.143(2) 0.0213(15) 0.0375(15) 0.0043(11)
Cl4 0.0879(18) 0.0537(14) 0.133(2) -0.0202(14) -0.0239(16) 0.0212(12)
C42 0.048(6) 0.057(6) 0.173(12) -0.001(6) -0.002(7) -0.002(4)
Ir1 0.01569(12) 0.01716(13) 0.01471(11) 0.00106(7) 0.00367(8) -0.00024(7)
Br1 0.0237(3) 0.0338(3) 0.0377(3) 0.0060(2) 0.0069(2) 0.0014(2)
N1 0.024(2) 0.014(2) 0.017(2) -0.0012(17) 0.0073(18) 0.0006(17)
N2 0.028(2) 0.018(2) 0.025(2) -0.0012(18) -0.003(2) -0.0043(18)
C1 0.022(3) 0.031(3) 0.016(3) 0.004(2) 0.002(2) 0.006(2)
C2 0.021(3) 0.023(3) 0.017(2) 0.006(2) 0.003(2) -0.001(2)
C3 0.028(3) 0.026(3) 0.021(3) -0.002(2) 0.002(2) 0.012(2)
C4 0.022(3) 0.051(4) 0.018(3) 0.007(3) -0.001(2) 0.007(3)
C5 0.028(3) 0.033(3) 0.023(3) 0.008(2) -0.006(2) -0.009(2)
C6 0.056(4) 0.040(4) 0.023(3) -0.004(3) 0.006(3) 0.015(3)
C7 0.037(4) 0.047(4) 0.029(3) 0.011(3) 0.008(3) -0.013(3)
C8 0.072(5) 0.035(4) 0.035(4) 0.000(3) -0.008(3) 0.030(3)
C9 0.027(3) 0.111(7) 0.025(3) 0.019(4) 0.008(3) 0.031(4)
C10 0.048(4) 0.051(4) 0.050(4) 0.014(3) -0.018(4) -0.021(3)
C11 0.018(2) 0.019(3) 0.020(3) -0.001(2) 0.002(2) -0.002(2)
C12 0.018(3) 0.017(3) 0.021(3) -0.001(2) 0.005(2) -0.0051(19)
C13 0.021(3) 0.021(3) 0.020(3) -0.006(2) -0.001(2) 0.001(2)
C14 0.023(3) 0.028(3) 0.028(3) -0.008(2) 0.001(2) 0.002(2)
C15 0.026(3) 0.016(3) 0.040(3) -0.005(2) -0.001(3) 0.002(2)
C16 0.031(3) 0.018(3) 0.029(3) 0.004(2) -0.005(3) -0.005(2)
C17 0.043(4) 0.018(3) 0.037(3) 0.003(2) -0.004(3) -0.005(2)
C18 0.061(4) 0.021(3) 0.028(3) 0.011(2) -0.012(3) -0.009(3)
C19 0.053(4) 0.024(3) 0.017(3) 0.000(2) -0.005(3) -0.016(3)
C20 0.053(4) 0.035(4) 0.026(3) 0.007(3) 0.002(3) -0.026(3)
C21 0.048(4) 0.048(4) 0.026(3) -0.003(3) 0.012(3) -0.023(3)
C22 0.026(3) 0.044(4) 0.027(3) -0.001(3) 0.004(2) -0.012(3)
C23 0.030(3) 0.027(3) 0.020(3) 0.005(2) 0.002(2) -0.008(2)
C24 0.034(3) 0.024(3) 0.020(3) 0.002(2) -0.002(2) -0.012(2)
C25 0.028(3) 0.017(3) 0.022(3) 0.000(2) -0.001(2) -0.005(2)
C26 0.016(2) 0.019(3) 0.018(2) 0.002(2) 0.001(2) -0.0021(19)
C27 0.016(2) 0.023(3) 0.017(2) -0.001(2) 0.005(2) 0.001(2)
C28 0.016(2) 0.020(3) 0.020(3) 0.001(2) 0.002(2) 0.000(2)
C29 0.027(3) 0.016(3) 0.024(3) 0.000(2) 0.011(2) 0.000(2)
C30 0.022(3) 0.016(3) 0.019(3) 0.006(2) 0.000(2) -0.001(2)
C31 0.041(3) 0.024(3) 0.016(3) -0.006(2) 0.004(2) 0.008(2)
C32 0.037(3) 0.025(3) 0.022(3) -0.009(2) -0.007(2) 0.002(2)
C33 0.029(3) 0.024(3) 0.044(4) -0.003(3) 0.006(3) -0.006(2)

loop_
_atom_type_symbol
_atom_type_description
_atom_type_scat_dispersion_real
_atom_type_scat_dispersion_imag
_atom_type_scat_source
C C 0.0033 0.0016 'International Tables Vol C Tables 4.2.6.8 and 6.1.1.4'
H H 0.0000 0.0000 'International Tables Vol C Tables 4.2.6.8 and 6.1.1.4'
N N 0.0061 0.0033 'International Tables Vol C Tables 4.2.6.8 and 6.1.1.4'
Br Br -0.2901 2.4595 'International Tables Vol C Tables 4.2.6.8 and 6.1.1.4'
Ir Ir -1.4442 7.9887 'International Tables Vol C Tables 4.2.6.8 and 6.1.1.4'
Cl Cl 0.1484 0.1585 'International Tables Vol C Tables 4.2.6.8 and 6.1.1.4'

loop_
_geom_angle_atom_site_label_1
_geom_angle_atom_site_label_2
_geom_angle_atom_site_label_3
_geom_angle
Cl2 C41 Cl1 112.9(4)
Cl2 C41 H41A 109.0
Cl1 C41 H41A 109.0
Cl2 C41 H41B 109.0
Cl1 C41 H41B 109.0
H41A C41 H41B 107.8
Cl3 C42 Cl4 115.3(6)
Cl3 C42 H42A 108.5
Cl4 C42 H42A 108.5
Cl3 C42 H42B 108.5
Cl4 C42 H42B 108.5
H42A C42 H42B 107.5
C30 Ir1 C11 84.82(19)
C30 Ir1 C4 106.4(2)
C11 Ir1 C4 105.4(2)
C30 Ir1 C5 142.8(2)
C11 Ir1 C5 92.7(2)
C4 Ir1 C5 38.8(2)
C30 Ir1 C3 97.56(19)
C11 Ir1 C3 143.4(2)
C4 Ir1 C3 38.8(2)
C5 Ir1 C3 63.6(2)
C30 Ir1 C1 158.68(19)
C11 Ir1 C1 115.6(2)
C4 Ir1 C1 63.8(2)
C5 Ir1 C1 37.3(2)
C3 Ir1 C1 62.60(18)
C30 Ir1 C2 121.06(19)
C11 Ir1 C2 153.27(19)
C4 Ir1 C2 63.3(2)
C5 Ir1 C2 62.97(19)
C3 Ir1 C2 36.33(18)
C1 Ir1 C2 38.00(18)
C30 Ir1 Br1 91.81(14)
C11 Ir1 Br1 88.29(14)
C4 Ir1 Br1 157.93(15)
C5 Ir1 Br1 125.26(16)
C3 Ir1 Br1 127.94(15)
C1 Ir1 Br1 94.83(14)
C2 Ir1 Br1 96.73(13)
C30 N1 C31 111.3(4)
C30 N1 C29 122.7(4)
C31 N1 C29 126.0(4)
C30 N2 C32 110.3(5)
C30 N2 C33 125.8(5)
C32 N2 C33 123.8(4)
C5 C1 C2 107.6(5)
C5 C1 C6 127.1(5)
C2 C1 C6 125.2(5)
C5 C1 Ir1 70.0(3)
C2 C1 Ir1 71.4(3)
C6 C1 Ir1 126.9(4)
C3 C2 C1 108.4(5)
C3 C2 C7 128.4(5)
C1 C2 C7 123.0(5)
C3 C2 Ir1 70.5(3)
C1 C2 Ir1 70.6(3)
C7 C2 Ir1 128.2(4)
C2 C3 C4 108.6(5)
C2 C3 C8 126.5(6)
C4 C3 C8 125.0(5)
C2 C3 Ir1 73.1(3)
C4 C3 Ir1 67.7(3)
C8 C3 Ir1 126.3(4)
C5 C4 C3 107.5(5)
C5 C4 C9 126.4(6)
C3 C4 C9 124.8(6)
C5 C4 Ir1 73.1(3)
C3 C4 Ir1 73.6(3)
C9 C4 Ir1 129.1(4)
C1 C5 C4 107.8(5)
C1 C5 C10 126.2(6)
C4 C5 C10 126.0(6)
C1 C5 Ir1 72.7(3)
C4 C5 Ir1 68.1(3)
C10 C5 Ir1 126.0(4)
C1 C6 H6A 109.5
C1 C6 H6B 109.5
H6A C6 H6B 109.5
C1 C6 H6C 109.5
H6A C6 H6C 109.5
H6B C6 H6C 109.5
C2 C7 H7A 109.5
C2 C7 H7B 109.5
H7A C7 H7B 109.5
C2 C7 H7C 109.5
H7A C7 H7C 109.5
H7B C7 H7C 109.5
C3 C8 H8A 109.5
C3 C8 H8B 109.5
H8A C8 H8B 109.5
C3 C8 H8C 109.5
H8A C8 H8C 109.5
H8B C8 H8C 109.5
C4 C9 H9A 109.5
C4 C9 H9B 109.5
H9A C9 H9B 109.5
C4 C9 H9C 109.5
H9A C9 H9C 109.5
H9B C9 H9C 109.5
C5 C10 H10A 109.5
C5 C10 H10B 109.5
H10A C10 H10B 109.5
C5 C10 H10C 109.5
H10A C10 H10C 109.5
H10B C10 H10C 109.5
C12 C11 C28 115.6(5)
C12 C11 Ir1 121.3(4)
C28 C11 Ir1 123.0(4)
C11 C12 C13 123.4(5)
C11 C12 H12 118.3
C13 C12 H12 118.3
C12 C13 C26 120.7(5)
C12 C13 C14 120.3(5)
C26 C13 C14 119.0(5)
C15 C14 C13 120.7(5)
C15 C14 H14 119.6
C13 C14 H14 119.6
C14 C15 C16 121.0(5)
C14 C15 H15 119.5
C16 C15 H15 119.5
C25 C16 C17 120.1(5)
C25 C16 C15 120.2(5)
C17 C16 C15 119.7(5)
C18 C17 C16 121.8(6)
C18 C17 H17 119.1
C16 C17 H17 119.1
C17 C18 C19 120.8(5)
C17 C18 H18 119.6
C19 C18 H18 119.6
C20 C19 C18 122.3(6)
C20 C19 C24 118.6(6)
C18 C19 C24 119.0(6)
C21 C20 C19 121.9(6)
C21 C20 H20 119.1
C19 C20 H20 119.1
C20 C21 C22 119.2(6)
C20 C21 H21 120.4
C22 C21 H21 120.4
C23 C22 C21 120.9(6)
C23 C22 H22 119.6
C21 C22 H22 119.6
C22 C23 C24 121.9(5)
C22 C23 H23 119.1
C24 C23 H23 119.1
C23 C24 C19 117.0(5)
C23 C24 C25 123.6(5)
C19 C24 C25 119.2(5)
C16 C25 C26 118.1(5)
C16 C25 C24 117.4(5)
C26 C25 C24 124.5(5)
C27 C26 C13 115.1(4)
C27 C26 C25 125.3(4)
C13 C26 C25 119.3(5)
C28 C27 C26 122.9(5)
C28 C27 H27 118.6
C26 C27 H27 118.6
C27 C28 C11 121.6(5)
C27 C28 C29 118.5(4)
C11 C28 C29 119.9(4)
N1 C29 C28 111.9(4)
N1 C29 H29A 109.2
C28 C29 H29A 109.2
N1 C29 H29B 109.2
C28 C29 H29B 109.2
H29A C29 H29B 107.9
N1 C30 N2 104.2(4)
N1 C30 Ir1 125.4(4)
N2 C30 Ir1 130.4(4)
C32 C31 N1 107.0(5)
C32 C31 H31 126.5
N1 C31 H31 126.5
C31 C32 N2 107.3(5)
C31 C32 H32 126.4
N2 C32 H32 126.4
N2 C33 H33A 109.5
N2 C33 H33B 109.5
H33A C33 H33B 109.5
N2 C33 H33C 109.5
H33A C33 H33C 109.5
H33B C33 H33C 109.5

loop_
_geom_bond_atom_site_label_1
_geom_bond_atom_site_label_2
_geom_bond_distance
Cl1 C41 1.738(8)
Cl2 C41 1.725(7)
C41 H41A 0.9900
C41 H41B 0.9900
Cl3 C42 1.697(9)
Cl4 C42 1.725(9)
C42 H42A 0.9900
C42 H42B 0.9900
Ir1 C30 1.998(5)
Ir1 C11 2.048(5)
Ir1 C4 2.149(5)
Ir1 C5 2.216(5)
Ir1 C3 2.228(5)
Ir1 C1 2.250(5)
Ir1 C2 2.261(5)
Ir1 Br1 2.5533(6)
N1 C30 1.352(6)
N1 C31 1.380(6)
N1 C29 1.460(6)
N2 C30 1.369(6)
N2 C32 1.384(7)
N2 C33 1.458(7)
C1 C5 1.428(8)
C1 C2 1.469(7)
C1 C6 1.469(8)
C2 C3 1.400(7)
C2 C7 1.485(7)
C3 C4 1.454(8)
C3 C8 1.509(8)
C4 C5 1.451(9)
C4 C9 1.491(7)
C5 C10 1.479(8)
C6 H6A 0.9800
C6 H6B 0.9800
C6 H6C 0.9800
C7 H7A 0.9800
C7 H7B 0.9800
C7 H7C 0.9800
C8 H8A 0.9800
C8 H8B 0.9800
C8 H8C 0.9800
C9 H9A 0.9800
C9 H9B 0.9800
C9 H9C 0.9800
C10 H10A 0.9800
C10 H10B 0.9800
C10 H10C 0.9800
C11 C12 1.382(7)
C11 C28 1.427(7)
C12 C13 1.410(7)
C12 H12 0.9500
C13 C26 1.423(7)
C13 C14 1.446(7)
C14 C15 1.338(8)
C14 H14 0.9500
C15 C16 1.434(9)
C15 H15 0.9500
C16 C25 1.411(7)
C16 C17 1.434(7)
C17 C18 1.340(9)
C17 H17 0.9500
C18 C19 1.422(9)
C18 H18 0.9500
C19 C20 1.411(9)
C19 C24 1.444(8)
C20 C21 1.368(10)
C20 H20 0.9500
C21 C22 1.397(8)
C21 H21 0.9500
C22 C23 1.364(7)
C22 H22 0.9500
C23 C24 1.413(8)
C23 H23 0.9500
C24 C25 1.458(8)
C25 C26 1.440(7)
C26 C27 1.418(7)
C27 C28 1.380(7)
C27 H27 0.9500
C28 C29 1.505(7)
C29 H29A 0.9900
C29 H29B 0.9900
C31 C32 1.333(8)
C31 H31 0.9500
C32 H32 0.9500
C33 H33A 0.9800
C33 H33B 0.9800
C33 H33C 0.9800

loop_
_geom_torsion_atom_site_label_1
_geom_torsion_atom_site_label_2
_geom_torsion_atom_site_label_3
_geom_torsion_atom_site_label_4
_geom_torsion
C5 C1 C2 C3 0.3(6)
C6 C1 C2 C3 176.8(5)
Ir1 C1 C2 C3 -60.7(3)
C5 C1 C2 C7 -175.4(5)
C6 C1 C2 C7 1.1(8)
Ir1 C1 C2 C7 123.6(5)
C5 C1 C2 Ir1 61.0(4)
C6 C1 C2 Ir1 -122.5(5)
C1 C2 C3 C4 2.1(6)
C7 C2 C3 C4 177.5(5)
Ir1 C2 C3 C4 -58.6(3)
C1 C2 C3 C8 -176.2(5)
C7 C2 C3 C8 -0.8(9)
Ir1 C2 C3 C8 123.1(5)
C1 C2 C3 Ir1 60.8(3)
C7 C2 C3 Ir1 -123.9(5)
C2 C3 C4 C5 -3.7(6)
C8 C3 C4 C5 174.6(5)
Ir1 C3 C4 C5 -65.7(4)
C2 C3 C4 C9 -171.4(5)
C8 C3 C4 C9 6.9(8)
Ir1 C3 C4 C9 126.5(5)
C2 C3 C4 Ir1 62.1(4)
C8 C3 C4 Ir1 -119.6(5)
C2 C1 C5 C4 -2.6(6)
C6 C1 C5 C4 -178.9(5)
Ir1 C1 C5 C4 59.3(3)
C2 C1 C5 C10 175.8(5)
C6 C1 C5 C10 -0.6(9)
Ir1 C1 C5 C10 -122.4(6)
C2 C1 C5 Ir1 -61.9(3)
C6 C1 C5 Ir1 121.7(5)
C3 C4 C5 C1 3.8(6)
C9 C4 C5 C1 171.3(5)
Ir1 C4 C5 C1 -62.2(4)
C3 C4 C5 C10 -174.5(5)
C9 C4 C5 C10 -7.0(9)
Ir1 C4 C5 C10 119.5(6)
C3 C4 C5 Ir1 66.0(3)
C9 C4 C5 Ir1 -126.5(6)
C28 C11 C12 C13 2.7(7)
Ir1 C11 C12 C13 -175.0(4)
C11 C12 C13 C26 4.8(7)
C11 C12 C13 C14 -172.3(5)
C12 C13 C14 C15 172.0(5)
C26 C13 C14 C15 -5.1(8)
C13 C14 C15 C16 7.3(8)
C14 C15 C16 C25 1.7(8)
C14 C15 C16 C17 -179.5(5)
C25 C16 C17 C18 1.7(8)
C15 C16 C17 C18 -177.0(6)
C16 C17 C18 C19 7.3(9)
C17 C18 C19 C20 172.5(6)
C17 C18 C19 C24 -5.1(8)
C18 C19 C20 C21 -174.2(6)
C24 C19 C20 C21 3.4(8)
C19 C20 C21 C22 3.1(9)
C20 C21 C22 C23 -5.2(9)
C21 C22 C23 C24 0.7(8)
C22 C23 C24 C19 5.7(8)
C22 C23 C24 C25 -178.9(5)
C20 C19 C24 C23 -7.7(7)
C18 C19 C24 C23 170.0(5)
C20 C19 C24 C25 176.7(5)
C18 C19 C24 C25 -5.6(7)
C17 C16 C25 C26 168.7(5)
C15 C16 C25 C26 -12.6(8)
C17 C16 C25 C24 -12.1(7)
C15 C16 C25 C24 166.6(5)
C23 C24 C25 C16 -161.4(5)
C19 C24 C25 C16 13.9(7)
C23 C24 C25 C26 17.8(8)
C19 C24 C25 C26 -166.9(5)
C12 C13 C26 C27 -9.2(7)
C14 C13 C26 C27 167.9(4)
C12 C13 C26 C25 176.9(4)
C14 C13 C26 C25 -6.0(7)
C16 C25 C26 C27 -158.7(5)
C24 C25 C26 C27 22.2(8)
C16 C25 C26 C13 14.5(7)
C24 C25 C26 C13 -164.6(5)
C13 C26 C27 C28 6.7(7)
C25 C26 C27 C28 -179.8(5)
C26 C27 C28 C11 0.6(7)
C26 C27 C28 C29 179.9(5)
C12 C11 C28 C27 -5.4(7)
Ir1 C11 C28 C27 172.2(4)
C12 C11 C28 C29 175.3(4)
Ir1 C11 C28 C29 -7.1(6)
C30 N1 C29 C28 48.6(6)
C31 N1 C29 C28 -134.1(5)
C27 C28 C29 N1 137.4(4)
C11 C28 C29 N1 -43.2(6)
C31 N1 C30 N2 0.5(6)
C29 N1 C30 N2 178.1(4)
C31 N1 C30 Ir1 -177.6(4)
C29 N1 C30 Ir1 0.1(7)
C32 N2 C30 N1 -0.2(6)
C33 N2 C30 N1 -178.4(5)
C32 N2 C30 Ir1 177.7(4)
C33 N2 C30 Ir1 -0.5(8)
C30 N1 C31 C32 -0.5(6)
C29 N1 C31 C32 -178.1(5)
N1 C31 C32 N2 0.4(6)
C30 N2 C32 C31 -0.1(6)
C33 N2 C32 C31 178.1(5)
